data_1529918
loop_
_publ_author_name
'Fabry, J.'
'Hybler, J.'
'Jirak, Z.'
'Maly, K.'
'Jurek, K.'
'Petricek, V.'
'Nevriva, M.'

_publ_section_title
;
 Preparation and the crystal structure of a new manganate, Sr4 Mn3 O10
;
_journal_name_full 'Journal of Solid State Chemistry'
_journal_page_first 520
_journal_page_last 523
_journal_volume 73
_journal_year 1988
_chemical_formula_sum 'Mn2.964 O10 Pt0.036 Sr4'
_chemical_name_systematic 'Sr4 Mn2 (Mn0.964 Pt.036) O10'
_space_group_IT_number 64
_symmetry_space_group_name_Hall '-C 2ac 2'
_symmetry_space_group_name_H-M 'C m c a'
_cell_angle_alpha 90
_cell_angle_beta 90
_cell_angle_gamma 90
_cell_formula_units_Z 4
_cell_length_a 5.443
_cell_length_b 12.427
_cell_length_c 12.5
_cell_volume 845.502
_citation_journal_id_ASTM JSSCBI
_cod_data_source_file Fabry_JSSCBI_1988_1608.cif
_cod_data_source_block Mn2.964O10Pt0.036Sr4
_cod_database_code 1529918

loop_
_symmetry_equiv_pos_as_xyz
x,y,z
-x+1/2,-y,z+1/2
x,-y,-z
-x+1/2,y,-z+1/2
-x,-y,-z
x-1/2,y,-z-1/2
-x,y,z
x-1/2,-y,z-1/2
x+1/2,y+1/2,z
-x+1,-y+1/2,z+1/2
x+1/2,-y+1/2,-z
-x+1,y+1/2,-z+1/2
-x+1/2,-y+1/2,-z
x,y+1/2,-z-1/2
-x+1/2,y+1/2,z
x,-y+1/2,z-1/2

loop_
_atom_site_label
_atom_site_type_symbol
_atom_site_fract_x
_atom_site_fract_y
_atom_site_fract_z
_atom_site_occupancy
_atom_site_U_iso_or_equiv
Mn2 Mn+4 0 0.13129 0.152 1 0.0
O2 O-2 0 0.2751 0.1492 1 0.0
Sr2 Sr+2 0 0.26149 0.38923 1 0.0
O1 O-2 0 0.037 -0.1466 1 0.0
O3 O-2 0.2312 0.1084 0.0367 1 0.0
O4 O-2 0.25 0.12 0.25 1 0.0
Sr1 Sr+2 0 0.4692 0.14209 1 0.0
Mn1 Mn+4 0 0 0 0.964 0.0
Pt1 Pt+4 0 0 0 0.036 0.0
